data_1536676
loop_
_publ_author_name
'Pohl, S.'
'Petersen, O.'
'Roesky, H.W.'

_publ_section_title
;
 Thiadiazadiphosphorin
;
_journal_name_full 'Chemische Berichte'
_journal_page_first 1545
_journal_page_last 1549
_journal_volume 112
_journal_year 1979
_chemical_formula_sum 'Cl10 N3 P2 S Sb'
_chemical_name_systematic 'N3 P2 Cl4 S Sb Cl6'
_space_group_IT_number 62
_symmetry_space_group_name_Hall '-P 2ac 2n'
_symmetry_space_group_name_H-M 'P n m a'
_cell_angle_alpha 90
_cell_angle_beta 90
_cell_angle_gamma 90
_cell_formula_units_Z 4
_cell_length_a 12.694
_cell_length_b 16.032
_cell_length_c 8.764
_cell_volume 1783.563
_citation_journal_id_ASTM CHBEAM
_cod_data_source_file Pohl_CHBEAM_1979_192.cif
_cod_data_source_block Cl10N3P2S1Sb1
_cod_original_formula_sum 'Cl10 N3 P2 S1 Sb1'
_cod_database_code 1536676

loop_
_symmetry_equiv_pos_as_xyz
x,y,z
-x+1/2,-y,z+1/2
x+1/2,-y+1/2,-z+1/2
-x,y+1/2,-z
-x,-y,-z
x-1/2,y,-z-1/2
-x-1/2,y-1/2,z-1/2
x,-y-1/2,z

loop_
_atom_site_label
_atom_site_type_symbol
_atom_site_fract_x
_atom_site_fract_y
_atom_site_fract_z
_atom_site_occupancy
_atom_site_U_iso_or_equiv
S1 S+4 -0.05786 0.25 0.77838 1 0.0
Cl3 Cl-1 0.08732 -0.04483 0.2247 1 0.0
Cl2 Cl-1 0.16292 0.01319 -0.12299 1 0.0
P1 P+5 0.09047 0.25 0.54613 1 0.0
N3 N-3 -0.14832 0.25 0.6573 1 0.0
Cl5 Cl-1 -0.19226 0.34718 0.39194 1 0.0
P2 P+5 -0.12173 0.25 0.47352 1 0.0
Sb1 Sb+5 0 0 0 1 0.0
N1 N-3 0.05915 0.25 0.7254 1 0.0
Cl1 Cl-1 0.01263 0.13938 0.08537 1 0.0
Cl4 Cl-1 0.18106 0.15304 0.51681 1 0.0
N2 N-3 0.00198 0.25 0.4326 1 0.0
